data_9016008
loop_
_publ_author_name
'Broch, E.'

_publ_section_title
;
 Die Kristallstruktur von Yttriumvanadat
 _cod_database_code 1011156
;
_journal_name_full 'Zeitschrift fur Physikalische Chemie B'
_journal_page_first 345
_journal_page_last 350
_journal_volume 20
_journal_year 1933
_chemical_formula_sum 'O2 V Y'
_chemical_name_mineral Wakefieldite-(Y)
_space_group_IT_number 141
_symmetry_space_group_name_Hall '-I 4bd 2'
_symmetry_space_group_name_H-M 'I 41/a m d :2'
_cell_angle_alpha 90
_cell_angle_beta 90
_cell_angle_gamma 90
_cell_length_a 7.126
_cell_length_b 7.126
_cell_length_c 6.179
_cell_formula_units_Z 16
_cell_volume 313.769
_database_code_amcsd 0018037
_exptl_crystal_density_diffrn 14.551
_cod_duplicate_entry 1011156
_cod_original_sg_symbol_H-M 'I 41/a m d'
_cod_original_formula_sum 'Y V O2'
_cod_database_code 9016008

loop_
_space_group_symop_operation_xyz
x,y,z
1/2+x,1/2+y,1/2+z
1/4-y,3/4-x,1/4+z
3/4-y,1/4-x,3/4+z
1/4+y,3/4+x,1/4-z
3/4+y,1/4+x,3/4-z
1/4+y,3/4-x,1/4-z
3/4+y,1/4-x,3/4-z
1/4-y,3/4+x,1/4+z
3/4-y,1/4+x,3/4+z
1/2+x,-y,1/2+z
+x,1/2-y,+z
1/2-x,y,1/2-z
-x,1/2+y,-z
1/2+x,y,1/2-z
+x,1/2+y,-z
1/2-x,-y,1/2+z
-x,1/2-y,+z
1/4+y,1/4+x,3/4+z
3/4+y,3/4+x,1/4+z
1/4-y,1/4-x,3/4-z
3/4-y,3/4-x,1/4-z
1/4-y,1/4+x,3/4-z
3/4-y,3/4+x,1/4-z
1/4+y,1/4-x,3/4+z
3/4+y,3/4-x,1/4+z
-x,y,z
1/2-x,1/2+y,1/2+z
x,-y,-z
1/2+x,1/2-y,1/2-z
-x,-y,-z
1/2-x,1/2-y,1/2-z

loop_
_atom_site_label
_atom_site_fract_x
_atom_site_fract_y
_atom_site_fract_z
Y1 0.75000 0.00000 0.12500
V1 0.75000 0.00000 0.62500
O1 0.75000 0.19000 0.48000

loop_
_cod_related_entry_id
_cod_related_entry_database
_cod_related_entry_code
1 AMCSD 0018037
